data_4001383
loop_
_publ_author_name
'Chandler, Brett D.'
'Yu, Joanne O.'
'Cramb, David T.'
'Shimizu, George K. H.'

_publ_section_title
;
 Series of Lanthanide-Alkali Metal-Organic Frameworks Exhibiting
 Luminescence and Permanent Microporosity
;
_journal_issue 18
_journal_name_full 'Chemistry of Materials'
_journal_page_first 4467
_journal_paper_doi 10.1021/cm070930i
_journal_volume 19
_journal_year 2007
_chemical_formula_moiety 'C40 H24 Cl N8 Na6 O40 S8 Tb, 0.5(O2), O2, 2(O2)'
_chemical_formula_sum 'C40 H24 Cl N8 Na6 O46 S8 Tb'
_chemical_formula_weight 1941.55
_chemical_name_common
;catena-(tetrakis(4,4'-Disulfo-2,2'-bipyridine N,N'-dioxide)-
di-aqua-hexa-sodium-terbium chloride clathrate hydrate)
;
_chemical_name_systematic
;catena-(tetrakis(4,4'-Disulfo-2,2'-bipyridine N,N'-dioxide)-
di-aqua-hexa-sodium-terbium chloride clathrate hydrate)
;
_space_group_IT_number 81
_symmetry_cell_setting tetragonal
_symmetry_Int_Tables_number 81
_symmetry_space_group_name_Hall 'P -4'
_symmetry_space_group_name_H-M 'P -4'
_atom_sites_solution_hydrogens geom
_atom_sites_solution_primary direct
_atom_sites_solution_secondary difmap
_audit_creation_method SHELXL-97
_cell_angle_alpha 90.000
_cell_angle_beta 90.000
_cell_angle_gamma 90.000
_cell_formula_units_Z 1
_cell_length_a 12.245(5)
_cell_length_b 12.245(5)
_cell_length_c 12.407(5)
_cell_measurement_reflns_used 7893
_cell_measurement_temperature 123(2)
_cell_measurement_theta_max 27.103
_cell_measurement_theta_min 0.407
_cell_volume 1860.3(13)
_computing_cell_refinement 'HKL Scalepack (Otwinowski & Minor 1997)'
_computing_data_collection 'Collect (Nonius BV, 1997-2000)'
_computing_data_reduction 'HKL Denzo and Scalepack'
_computing_molecular_graphics 'Ortep-3 for Windows (Farrugia, 1997)'
_computing_publication_material 'WinGX publication routines (Farrugia, 1999)'
_computing_structure_refinement 'SHELXL-97 (Sheldrick, 1997)'
_computing_structure_solution 'SHELXS-97 (Sheldrick, 1990)'
_diffrn_ambient_temperature 123(2)
_diffrn_detector_area_resol_mean 9
_diffrn_measured_fraction_theta_full 1.000
_diffrn_measured_fraction_theta_max 1.000
_diffrn_measurement_device_type KappaCCD
_diffrn_measurement_method 'CCD rotation images, thick slices'
_diffrn_radiation_monochromator graphite
_diffrn_radiation_probe x-ray
_diffrn_radiation_type MoK\a
_diffrn_radiation_wavelength 0.71069
_diffrn_reflns_av_R_equivalents 0.0500
_diffrn_reflns_av_sigmaI/netI 0.0345
_diffrn_reflns_limit_h_max 15
_diffrn_reflns_limit_h_min -15
_diffrn_reflns_limit_k_max 15
_diffrn_reflns_limit_k_min -15
_diffrn_reflns_limit_l_max 15
_diffrn_reflns_limit_l_min -15
_diffrn_reflns_number 15331
_diffrn_reflns_theta_full 27.11
_diffrn_reflns_theta_max 27.11
_diffrn_reflns_theta_min 1.66
_diffrn_source 'fine-focus sealed tube'
_exptl_absorpt_coefficient_mu 1.352
_exptl_absorpt_correction_T_max 0.8396
_exptl_absorpt_correction_T_min 0.7286
_exptl_absorpt_correction_type none
_exptl_crystal_colour Yellow
_exptl_crystal_density_diffrn 1.733
_exptl_crystal_density_method 'not measured'
_exptl_crystal_description prism
_exptl_crystal_F_000 964
_exptl_crystal_size_max 0.25
_exptl_crystal_size_mid 0.21
_exptl_crystal_size_min 0.13
_refine_diff_density_max 1.856
_refine_diff_density_min -1.616
_refine_diff_density_rms 0.411
_refine_ls_abs_structure_details 'Flack H D (1983), Acta Cryst. A39, 876-881'
_refine_ls_abs_structure_Flack 0.022(12)
_refine_ls_extinction_coef 0.067(5)
_refine_ls_extinction_expression Fc^*^=kFc[1+0.001xFc^2^\l^3^/sin(2\q)]^-1/4^
_refine_ls_extinction_method SHELXL
_refine_ls_goodness_of_fit_ref 1.194
_refine_ls_hydrogen_treatment constr
_refine_ls_matrix_type full
_refine_ls_number_parameters 237
_refine_ls_number_reflns 4119
_refine_ls_number_restraints 0
_refine_ls_restrained_S_all 1.194
_refine_ls_R_factor_all 0.0591
_refine_ls_R_factor_gt 0.0528
_refine_ls_shift/su_max 0.000
_refine_ls_shift/su_mean 0.000
_refine_ls_structure_factor_coef Fsqd
_refine_ls_weighting_details 'calc w=1/[\s^2^(Fo^2^)+(0.1157P)^2^+0.8149P] where P=(Fo^2^+2Fc^2^)/3'
_refine_ls_weighting_scheme calc
_refine_ls_wR_factor_gt 0.1401
_refine_ls_wR_factor_ref 0.1580
_reflns_number_gt 3977
_reflns_number_total 4119
_reflns_threshold_expression >2sigma(I)
_cod_data_source_file cm070930isi20070403_025758.cif
_cod_data_source_block import
_cod_database_code 4001383

loop_
_symmetry_equiv_pos_as_xyz
'x, y, z'
'-x, -y, z'
'y, -x, -z'
'-y, x, -z'

loop_
_atom_site_label
_atom_site_type_symbol
_atom_site_fract_x
_atom_site_fract_y
_atom_site_fract_z
_atom_site_U_iso_or_equiv
_atom_site_adp_type
_atom_site_occupancy
_atom_site_symmetry_multiplicity
_atom_site_calc_flag
_atom_site_refinement_flags
_atom_site_disorder_assembly
_atom_site_disorder_group
C1 C 0.2045(5) 1.2228(5) 0.6502(5) 0.0239(12) Uani 1 1 d . . .
H1 H 0.1566 1.2745 0.6182 0.029 Uiso 1 1 calc R . .
C2 C 0.3093(5) 1.2539(5) 0.6747(6) 0.0262(13) Uani 1 1 d . . .
H2 H 0.3334 1.3261 0.6601 0.031 Uiso 1 1 calc R . .
C3 C 0.3798(5) 1.1783(5) 0.7210(5) 0.0241(13) Uani 1 1 d . . .
C4 C 0.3437(5) 1.0725(5) 0.7375(5) 0.0218(12) Uani 1 1 d . . .
H4 H 0.3920 1.0194 0.7666 0.026 Uiso 1 1 calc R . .
C5 C 0.2359(5) 1.0435(5) 0.7114(4) 0.0170(11) Uani 1 1 d . . .
C6 C 0.1941(5) 0.9356(5) 0.7393(5) 0.0193(11) Uani 1 1 d . . .
C7 C 0.1995(5) 0.8981(5) 0.8470(5) 0.0201(11) Uani 1 1 d . . .
H7 H 0.2233 0.9449 0.9033 0.024 Uiso 1 1 calc R . .
C8 C 0.1690(5) 0.7910(5) 0.8681(5) 0.0197(11) Uani 1 1 d . . .
C9 C 0.1330(6) 0.7237(6) 0.7838(6) 0.0291(14) Uani 1 1 d . . .
H9 H 0.1120 0.6504 0.7979 0.035 Uiso 1 1 calc R . .
C10 C 0.1284(6) 0.7644(5) 0.6805(5) 0.0244(13) Uani 1 1 d . . .
H10 H 0.1032 0.7194 0.6233 0.029 Uiso 1 1 calc R . .
N1 N 0.1680(5) 1.1221(4) 0.6698(4) 0.0183(10) Uani 1 1 d . . .
N2 N 0.1599(4) 0.8690(4) 0.6601(4) 0.0191(10) Uani 1 1 d . . .
O1 O 0.0658(3) 1.0960(3) 0.6532(3) 0.0184(8) Uani 1 1 d . . .
O2 O 0.1552(3) 0.9047(4) 0.5594(3) 0.0201(8) Uani 1 1 d . . .
O3 O 0.2806(4) 0.6701(4) 0.9962(7) 0.0431(12) Uani 1 1 d . . .
O4 O 0.0837(4) 0.6707(4) 1.0140(5) 0.0338(12) Uani 1 1 d . B .
O5 O 0.1881(5) 0.8286(4) 1.0714(4) 0.0325(11) Uani 1 1 d . . .
O6 O 0.5833(4) 1.1977(6) 0.6685(5) 0.0432(14) Uani 1 1 d . . .
O7 O 0.5089(5) 1.3258(5) 0.7980(8) 0.060(2) Uani 1 1 d . . .
O8 O 0.5407(4) 1.1403(5) 0.8490(4) 0.0321(11) Uani 1 1 d . . .
S1 S 0.51488(13) 1.21314(13) 0.76118(14) 0.0261(4) Uani 1 1 d . . .
S2 S 0.18118(11) 0.73636(11) 1.0004(2) 0.0252(3) Uani 1 1 d . . .
Tb1 Tb 0.0000 1.0000 0.5000 0.0154(2) Uani 1 4 d S . .
Na1 Na 0.0000 0.5000 1.0134(4) 0.0482(12) Uani 1 2 d S . .
Na2 Na 0.4716(4) 0.7269(8) 1.0062(8) 0.126(3) Uani 1 1 d . . .
Cl1 Cl 0.5000 0.5000 1.0000 0.40(2) Uani 1 4 d S . .
O1S O 0.5000 1.5000 0.8104(12) 0.044(3) Uiso 0.50 2 d SP A 1
O2S O 0.1150(6) 0.4151(6) 0.8842(6) 0.0538(16) Uiso 1 1 d . B 1
O3S O 0.1538(16) 1.4807(16) 0.5458(15) 0.075(5) Uiso 0.50 1 d P C 1
O4S O 0.5000 1.5000 0.5000 0.192(14) Uiso 1 4 d S D 1
O5S O 0.3425(11) 1.4875(12) 0.8233(11) 0.107(4) Uiso 1 1 d . E 1
O6S O 0.0404(17) 1.4770(18) 0.6732(17) 0.089(6) Uiso 0.50 1 d P . 1

loop_
_atom_site_aniso_label
_atom_site_aniso_U_11
_atom_site_aniso_U_22
_atom_site_aniso_U_33
_atom_site_aniso_U_23
_atom_site_aniso_U_13
_atom_site_aniso_U_12
C1 0.026(3) 0.020(3) 0.026(3) 0.002(2) 0.001(2) 0.002(2)
C2 0.026(3) 0.021(3) 0.031(3) 0.000(2) -0.001(3) -0.002(2)
C3 0.024(3) 0.025(3) 0.024(3) -0.002(2) 0.006(2) -0.002(2)
C4 0.021(3) 0.023(3) 0.022(3) 0.000(2) 0.003(2) 0.000(2)
C5 0.024(3) 0.017(3) 0.010(2) 0.0000(19) 0.000(2) -0.001(2)
C6 0.019(3) 0.026(3) 0.013(3) 0.003(2) 0.002(2) -0.001(2)
C7 0.020(3) 0.025(3) 0.015(3) 0.007(2) 0.000(2) -0.001(2)
C8 0.024(3) 0.019(3) 0.016(3) 0.004(2) 0.001(2) 0.001(2)
C9 0.034(3) 0.022(3) 0.031(4) 0.004(3) -0.003(3) -0.004(3)
C10 0.031(3) 0.018(3) 0.024(3) -0.002(2) -0.003(2) -0.002(2)
N1 0.018(3) 0.025(3) 0.012(2) 0.0008(19) -0.0020(19) -0.001(2)
N2 0.020(3) 0.021(3) 0.016(2) 0.0040(19) 0.001(2) 0.002(2)
O1 0.0131(18) 0.023(2) 0.019(2) -0.0025(16) -0.0021(15) -0.0027(15)
O2 0.022(2) 0.026(2) 0.012(2) 0.0028(16) -0.0017(15) 0.0031(17)
O3 0.050(3) 0.048(3) 0.031(2) 0.015(4) 0.002(3) 0.023(2)
O4 0.046(3) 0.027(2) 0.028(3) 0.005(2) 0.009(2) -0.0030(18)
O5 0.042(3) 0.037(3) 0.019(2) 0.0016(19) 0.003(2) -0.002(2)
O6 0.024(2) 0.063(4) 0.043(3) 0.012(3) 0.004(2) 0.002(2)
O7 0.022(3) 0.023(3) 0.134(7) -0.028(4) -0.014(3) -0.001(2)
O8 0.021(2) 0.046(3) 0.028(2) -0.004(2) -0.0023(19) -0.001(2)
S1 0.0171(7) 0.0223(8) 0.0388(9) -0.0057(6) 0.0008(6) -0.0033(5)
S2 0.0330(7) 0.0245(6) 0.0179(6) 0.0071(9) 0.0030(9) 0.0038(5)
Tb1 0.0169(2) 0.0169(2) 0.0123(3) 0.000 0.000 0.000
Na1 0.101(4) 0.0241(17) 0.019(2) 0.000 0.000 -0.013(2)
Na2 0.048(2) 0.206(7) 0.125(5) 0.099(6) -0.014(4) -0.016(3)
Cl1 0.45(4) 0.45(4) 0.29(3) 0.000 0.000 0.000

loop_
_atom_type_symbol
_atom_type_description
_atom_type_scat_dispersion_real
_atom_type_scat_dispersion_imag
_atom_type_scat_source
C C 0.0033 0.0016 'International Tables Vol C Tables 4.2.6.8 and 6.1.1.4'
N N 0.0061 0.0033 'International Tables Vol C Tables 4.2.6.8 and 6.1.1.4'
O O 0.0106 0.0060 'International Tables Vol C Tables 4.2.6.8 and 6.1.1.4'
Na Na 0.0362 0.0249 'International Tables Vol C Tables 4.2.6.8 and 6.1.1.4'
S S 0.1246 0.1234 'International Tables Vol C Tables 4.2.6.8 and 6.1.1.4'
Tb Tb -0.1723 4.1537 'International Tables Vol C Tables 4.2.6.8 and 6.1.1.4'
H H 0.0000 0.0000 'International Tables Vol C Tables 4.2.6.8 and 6.1.1.4'
Cl Cl 0.1484 0.1585 'International Tables Vol C Tables 4.2.6.8 and 6.1.1.4'

loop_
_geom_angle_atom_site_label_1
_geom_angle_atom_site_label_2
_geom_angle_atom_site_label_3
_geom_angle
_geom_angle_site_symmetry_1
_geom_angle_site_symmetry_3
N1 C1 C2 121.9(6) . .
N1 C1 H1 119.0 . .
C2 C1 H1 119.0 . .
C1 C2 C3 119.2(6) . .
C1 C2 H2 120.4 . .
C3 C2 H2 120.4 . .
C4 C3 C2 119.1(6) . .
C4 C3 S1 118.7(5) . .
C2 C3 S1 122.2(5) . .
C3 C4 C5 120.2(6) . .
C3 C4 H4 119.9 . .
C5 C4 H4 119.9 . .
N1 C5 C4 118.6(5) . .
N1 C5 C6 120.8(5) . .
C4 C5 C6 120.3(5) . .
N2 C6 C7 120.5(6) . .
N2 C6 C5 119.1(5) . .
C7 C6 C5 120.1(6) . .
C8 C7 C6 118.2(6) . .
C8 C7 H7 120.9 . .
C6 C7 H7 120.9 . .
C7 C8 C9 119.9(6) . .
C7 C8 S2 120.4(5) . .
C9 C8 S2 119.6(5) . .
C10 C9 C8 119.6(6) . .
C10 C9 H9 120.2 . .
C8 C9 H9 120.2 . .
N2 C10 C9 120.2(6) . .
N2 C10 H10 119.9 . .
C9 C10 H10 119.9 . .
O1 N1 C1 121.1(5) . .
O1 N1 C5 117.9(5) . .
C1 N1 C5 120.9(6) . .
O2 N2 C6 120.2(5) . .
O2 N2 C10 118.3(5) . .
C6 N2 C10 121.6(5) . .
N1 O1 Tb1 124.8(3) . .
N2 O2 Tb1 119.7(3) . .
S2 O3 Na2 121.5(4) . 4_657
S2 O3 Na2 129.5(4) . .
Na2 O3 Na2 108.8(5) 4_657 .
S2 O4 Na1 149.4(3) . .
S1 O7 Na2 94.0(5) . 2_675
S1 O8 Na1 155.1(3) . 3_567
S1 O8 Na2 99.8(4) . 2_675
Na1 O8 Na2 84.4(3) 3_567 2_675
O6 S1 O8 113.3(3) . .
O6 S1 O7 113.9(5) . .
O8 S1 O7 111.1(5) . .
O6 S1 C3 106.7(3) . .
O8 S1 C3 105.5(3) . .
O7 S1 C3 105.6(3) . .
O6 S1 Na2 141.1(3) . 2_675
O8 S1 Na2 53.2(3) . 2_675
O7 S1 Na2 58.4(5) . 2_675
C3 S1 Na2 112.1(2) . 2_675
O5 S2 O4 114.5(3) . .
O5 S2 O3 114.1(4) . .
O4 S2 O3 112.4(3) . .
O5 S2 C8 106.0(3) . .
O4 S2 C8 104.3(3) . .
O3 S2 C8 104.2(4) . .
O2 Tb1 O2 95.65(6) 4_666 2_575
O2 Tb1 O2 95.65(6) 4_666 .
O2 Tb1 O2 143.42(19) 2_575 .
O2 Tb1 O2 143.42(19) 4_666 3_466
O2 Tb1 O2 95.65(6) 2_575 3_466
O2 Tb1 O2 95.65(6) . 3_466
O2 Tb1 O1 73.77(14) 4_666 4_666
O2 Tb1 O1 71.47(15) 2_575 4_666
O2 Tb1 O1 145.09(14) . 4_666
O2 Tb1 O1 77.14(14) 3_466 4_666
O2 Tb1 O1 77.14(14) 4_666 3_466
O2 Tb1 O1 145.09(14) 2_575 3_466
O2 Tb1 O1 71.47(15) . 3_466
O2 Tb1 O1 73.77(14) 3_466 3_466
O1 Tb1 O1 73.7(2) 4_666 3_466
O2 Tb1 O1 145.09(14) 4_666 2_575
O2 Tb1 O1 73.77(14) 2_575 2_575
O2 Tb1 O1 77.14(14) . 2_575
O2 Tb1 O1 71.47(15) 3_466 2_575
O1 Tb1 O1 129.80(13) 4_666 2_575
O1 Tb1 O1 129.79(13) 3_466 2_575
O2 Tb1 O1 71.47(15) 4_666 .
O2 Tb1 O1 77.14(14) 2_575 .
O2 Tb1 O1 73.77(14) . .
O2 Tb1 O1 145.08(14) 3_466 .
O1 Tb1 O1 129.80(13) 4_666 .
O1 Tb1 O1 129.80(13) 3_466 .
O1 Tb1 O1 73.7(2) 2_575 .
O4 Na1 O4 179.6(4) . 2_565
O4 Na1 O2S 82.6(2) . 2_565
O4 Na1 O2S 97.7(2) 2_565 2_565
O4 Na1 O2S 97.7(2) . .
O4 Na1 O2S 82.6(2) 2_565 .
O2S Na1 O2S 95.1(4) 2_565 .
O4 Na1 O8 97.0(2) . 4_657
O4 Na1 O8 82.7(2) 2_565 4_657
O2S Na1 O8 88.0(2) 2_565 4_657
O2S Na1 O8 165.2(2) . 4_657
O4 Na1 O8 82.7(2) . 3_467
O4 Na1 O8 97.0(2) 2_565 3_467
O2S Na1 O8 165.2(2) 2_565 3_467
O2S Na1 O8 88.0(2) . 3_467
O8 Na1 O8 92.6(3) 4_657 3_467
O4 Na1 Na2 110.17(16) . 3_467
O4 Na1 Na2 69.87(16) 2_565 3_467
O2S Na1 Na2 47.0(2) 2_565 3_467
O2S Na1 Na2 125.8(3) . 3_467
O8 Na1 Na2 48.7(2) 4_657 3_467
O8 Na1 Na2 139.4(3) 3_467 3_467
O4 Na1 Na2 69.87(16) . 4_657
O4 Na1 Na2 110.17(16) 2_565 4_657
O2S Na1 Na2 125.8(3) 2_565 4_657
O2S Na1 Na2 47.0(2) . 4_657
O8 Na1 Na2 139.4(3) 4_657 4_657
O8 Na1 Na2 48.7(2) 3_467 4_657
Na2 Na1 Na2 171.8(4) 3_467 4_657
O5S Na2 O3 85.0(5) 3_467 3_567
O5S Na2 O3 91.3(5) 3_467 .
O3 Na2 O3 160.9(5) 3_567 .
O5S Na2 O2S 78.8(5) 3_467 3_567
O3 Na2 O2S 108.5(4) 3_567 3_567
O3 Na2 O2S 89.0(4) . 3_567
O5S Na2 O8 162.0(7) 3_467 2_675
O3 Na2 O8 94.3(3) 3_567 2_675
O3 Na2 O8 95.0(3) . 2_675
O2S Na2 O8 84.5(4) 3_567 2_675
O5S Na2 O7 142.7(5) 3_467 2_675
O3 Na2 O7 83.7(4) 3_567 2_675
O3 Na2 O7 88.1(4) . 2_675
O2S Na2 O7 138.4(3) 3_567 2_675
O8 Na2 O7 54.5(3) 2_675 2_675
O5S Na2 Cl1 69.3(4) 3_467 .
O3 Na2 Cl1 80.7(3) 3_567 .
O3 Na2 Cl1 80.5(3) . .
O2S Na2 Cl1 146.0(4) 3_567 .
O8 Na2 Cl1 128.4(5) 2_675 .
O7 Na2 Cl1 73.9(3) 2_675 .
O5S Na2 S1 168.5(5) 3_467 2_675
O3 Na2 S1 86.8(3) 3_567 2_675
O3 Na2 S1 93.9(3) . 2_675
O2S Na2 S1 111.5(3) 3_567 2_675
O8 Na2 S1 27.01(16) 2_675 2_675
O7 Na2 S1 27.63(15) 2_675 2_675
Cl1 Na2 S1 101.5(4) . 2_675
O5S Na2 Na1 115.2(5) 3_467 3_567
O3 Na2 Na1 86.2(2) 3_567 3_567
O3 Na2 Na1 112.2(3) . 3_567
O2S Na2 Na1 44.7(2) 3_567 3_567
O8 Na2 Na1 46.9(2) 2_675 3_567
O7 Na2 Na1 99.3(2) 2_675 3_567
Cl1 Na2 Na1 165.8(2) . 3_567
S1 Na2 Na1 72.08(16) 2_675 3_567
O5S Na2 Na2 78.2(4) 3_467 4_657
O3 Na2 Na2 125.6(3) 3_567 4_657
O3 Na2 Na2 35.5(3) . 4_657
O2S Na2 Na2 117.9(3) 3_567 4_657
O8 Na2 Na2 116.0(4) 2_675 4_657
O7 Na2 Na2 80.0(4) 2_675 4_657
Cl1 Na2 Na2 44.978(6) . 4_657
S1 Na2 Na2 100.4(4) 2_675 4_657
Na1 Na2 Na2 147.45(19) 3_567 4_657
O5S Na2 Na2 75.0(4) 3_467 3_567
O3 Na2 Na2 35.7(3) 3_567 3_567
O3 Na2 Na2 125.3(3) . 3_567
O2S Na2 Na2 136.4(4) 3_567 3_567
O8 Na2 Na2 114.2(4) 2_675 3_567
O7 Na2 Na2 75.2(4) 2_675 3_567
Cl1 Na2 Na2 44.978(5) . 3_567
S1 Na2 Na2 93.7(4) 2_675 3_567
Na1 Na2 Na2 121.64(19) 3_567 3_567
Na2 Na2 Na2 89.91(2) 4_657 3_567
Na2 Cl1 Na2 176.9(4) 3_567 4_657
Na2 Cl1 Na2 90.044(12) 3_567 .
Na2 Cl1 Na2 90.043(12) 4_657 .
Na2 Cl1 Na2 90.042(12) 3_567 2_665
Na2 Cl1 Na2 90.042(13) 4_657 2_665
Na2 Cl1 Na2 176.9(4) . 2_665
Na1 O2S Na2 88.3(3) . 4_657

loop_
_geom_bond_atom_site_label_1
_geom_bond_atom_site_label_2
_geom_bond_distance
_geom_bond_site_symmetry_2
C1 N1 1.335(8) .
C1 C2 1.373(10) .
C1 H1 0.9500 .
C2 C3 1.390(9) .
C2 H2 0.9500 .
C3 C4 1.384(9) .
C3 S1 1.780(7) .
C4 C5 1.406(9) .
C4 H4 0.9500 .
C5 N1 1.373(8) .
C5 C6 1.458(8) .
C6 N2 1.343(8) .
C6 C7 1.414(8) .
C7 C8 1.389(9) .
C7 H7 0.9500 .
C8 C9 1.402(9) .
C8 S2 1.779(6) .
C9 C10 1.376(10) .
C9 H9 0.9500 .
C10 N2 1.361(9) .
C10 H10 0.9500 .
N1 O1 1.308(7) .
N2 O2 1.325(6) .
O1 Tb1 2.376(4) .
O2 Tb1 2.348(4) .
O3 S2 1.464(5) .
O3 Na2 2.432(7) 4_657
O3 Na2 2.444(8) .
O4 S2 1.449(5) .
O4 Na1 2.328(5) .
O5 S2 1.435(6) .
O6 S1 1.435(6) .
O7 S1 1.456(6) .
O7 Na2 2.672(15) 2_675
O8 S1 1.443(6) .
O8 Na1 2.473(6) 3_567
O8 Na2 2.543(9) 2_675
S1 Na2 3.131(9) 2_675
Tb1 O2 2.348(4) 4_666
Tb1 O2 2.348(4) 2_575
Tb1 O2 2.348(4) 3_466
Tb1 O1 2.376(4) 4_666
Tb1 O1 2.376(4) 3_466
Tb1 O1 2.376(4) 2_575
Na1 O4 2.328(5) 2_565
Na1 O2S 2.373(8) 2_565
Na1 O2S 2.373(8) .
Na1 O8 2.473(6) 4_657
Na1 O8 2.473(6) 3_467
Na1 Na2 3.370(9) 3_467
Na1 Na2 3.370(9) 4_657
Na2 O5S 2.288(15) 3_467
Na2 O3 2.432(7) 3_567
Na2 O2S 2.464(14) 3_567
Na2 O8 2.543(9) 2_675
Na2 O7 2.672(15) 2_675
Na2 Cl1 2.802(10) .
Na2 S1 3.131(9) 2_675
Na2 Na1 3.370(9) 3_567
Na2 Na2 3.963(14) 4_657
Na2 Na2 3.963(14) 3_567
Cl1 Na2 2.801(10) 3_567
Cl1 Na2 2.801(10) 4_657
Cl1 Na2 2.802(10) 2_665
O2S Na2 2.464(14) 4_657
O5S Na2 2.288(15) 4_667
O6S O6S 1.14(4) 2_585

loop_
_geom_torsion_atom_site_label_1
_geom_torsion_atom_site_label_2
_geom_torsion_atom_site_label_3
_geom_torsion_atom_site_label_4
_geom_torsion
_geom_torsion_site_symmetry_1
_geom_torsion_site_symmetry_4
N1 C1 C2 C3 0.2(10) . .
C1 C2 C3 C4 2.4(10) . .
C1 C2 C3 S1 -177.0(5) . .
C2 C3 C4 C5 -2.4(9) . .
S1 C3 C4 C5 177.0(4) . .
C3 C4 C5 N1 -0.1(9) . .
C3 C4 C5 C6 -173.4(5) . .
N1 C5 C6 N2 67.5(7) . .
C4 C5 C6 N2 -119.3(6) . .
N1 C5 C6 C7 -118.5(6) . .
C4 C5 C6 C7 54.6(8) . .
N2 C6 C7 C8 0.3(9) . .
C5 C6 C7 C8 -173.6(6) . .
C6 C7 C8 C9 -0.7(9) . .
C6 C7 C8 S2 176.5(5) . .
C7 C8 C9 C10 0.1(10) . .
S2 C8 C9 C10 -177.0(6) . .
C8 C9 C10 N2 0.8(11) . .
C2 C1 N1 O1 175.0(6) . .
C2 C1 N1 C5 -2.9(9) . .
C4 C5 N1 O1 -175.2(5) . .
C6 C5 N1 O1 -1.9(8) . .
C4 C5 N1 C1 2.8(8) . .
C6 C5 N1 C1 176.1(6) . .
C7 C6 N2 O2 -179.9(5) . .
C5 C6 N2 O2 -6.0(8) . .
C7 C6 N2 C10 0.7(9) . .
C5 C6 N2 C10 174.6(6) . .
C9 C10 N2 O2 179.4(6) . .
C9 C10 N2 C6 -1.2(10) . .
C1 N1 O1 Tb1 100.6(6) . .
C5 N1 O1 Tb1 -81.4(6) . .
C6 N2 O2 Tb1 -84.8(6) . .
C10 N2 O2 Tb1 94.6(6) . .
Na1 O8 S1 O6 -124.7(8) 3_567 .
Na2 O8 S1 O6 137.3(3) 2_675 .
Na1 O8 S1 O7 105.5(8) 3_567 .
Na2 O8 S1 O7 7.6(4) 2_675 .
Na1 O8 S1 C3 -8.4(9) 3_567 .
Na2 O8 S1 C3 -106.4(3) 2_675 .
Na1 O8 S1 Na2 97.9(8) 3_567 2_675
Na2 O7 S1 O6 -136.6(3) 2_675 .
Na2 O7 S1 O8 -7.1(4) 2_675 .
Na2 O7 S1 C3 106.7(3) 2_675 .
C4 C3 S1 O6 93.0(6) . .
C2 C3 S1 O6 -87.6(6) . .
C4 C3 S1 O8 -27.7(6) . .
C2 C3 S1 O8 151.7(5) . .
C4 C3 S1 O7 -145.4(6) . .
C2 C3 S1 O7 34.0(7) . .
C4 C3 S1 Na2 -83.8(6) . 2_675
C2 C3 S1 Na2 95.7(6) . 2_675
Na1 O4 S2 O5 -144.8(7) . .
Na1 O4 S2 O3 -12.4(10) . .
Na1 O4 S2 C8 99.8(8) . .
Na2 O3 S2 O5 138.5(5) 4_657 .
Na2 O3 S2 O5 -35.6(7) . .
Na2 O3 S2 O4 5.9(7) 4_657 .
Na2 O3 S2 O4 -168.1(5) . .
Na2 O3 S2 C8 -106.4(5) 4_657 .
Na2 O3 S2 C8 79.5(7) . .
C7 C8 S2 O5 19.1(6) . .
C9 C8 S2 O5 -163.8(6) . .
C7 C8 S2 O4 140.2(5) . .
C9 C8 S2 O4 -42.6(6) . .
C7 C8 S2 O3 -101.7(6) . .
C9 C8 S2 O3 75.5(6) . .
N2 O2 Tb1 O2 124.7(4) . 4_666
N2 O2 Tb1 O2 17.3(4) . 2_575
N2 O2 Tb1 O2 -90.1(4) . 3_466
N2 O2 Tb1 O1 -165.7(4) . 4_666
N2 O2 Tb1 O1 -160.9(4) . 3_466
N2 O2 Tb1 O1 -20.6(4) . 2_575
N2 O2 Tb1 O1 55.9(4) . .
N1 O1 Tb1 O2 -55.4(4) . 4_666
N1 O1 Tb1 O2 -156.0(4) . 2_575
N1 O1 Tb1 O2 46.4(4) . .
N1 O1 Tb1 O2 122.7(4) . 3_466
N1 O1 Tb1 O1 -103.9(5) . 4_666
N1 O1 Tb1 O1 -1.2(5) . 3_466
N1 O1 Tb1 O1 127.4(5) . 2_575
S2 O4 Na1 O4 103.7(7) . 2_565
S2 O4 Na1 O2S -123.4(8) . 2_565
S2 O4 Na1 O2S -29.3(8) . .
S2 O4 Na1 O8 149.5(7) . 4_657
S2 O4 Na1 O8 57.7(8) . 3_467
S2 O4 Na1 Na2 -162.1(7) . 3_467
S2 O4 Na1 Na2 9.2(7) . 4_657
S2 O3 Na2 O5S 107.3(7) . 3_467
Na2 O3 Na2 O5S -67.4(5) 4_657 3_467
S2 O3 Na2 O3 -174.5(12) . 3_567
Na2 O3 Na2 O3 10.8(11) 4_657 3_567
S2 O3 Na2 O2S 28.5(7) . 3_567
Na2 O3 Na2 O2S -146.1(4) 4_657 3_567
S2 O3 Na2 O8 -55.9(8) . 2_675
Na2 O3 Na2 O8 129.5(5) 4_657 2_675
S2 O3 Na2 O7 -110.0(7) . 2_675
Na2 O3 Na2 O7 75.4(4) 4_657 2_675
S2 O3 Na2 Cl1 176.0(6) . .
Na2 O3 Na2 Cl1 1.4(2) 4_657 .
S2 O3 Na2 S1 -83.0(7) . 2_675
Na2 O3 Na2 S1 102.4(4) 4_657 2_675
S2 O3 Na2 Na1 -10.7(8) . 3_567
Na2 O3 Na2 Na1 174.6(5) 4_657 3_567
S2 O3 Na2 Na2 174.6(8) . 4_657
S2 O3 Na2 Na2 179.7(5) . 3_567
Na2 O3 Na2 Na2 5.1(5) 4_657 3_567
O5S Na2 Cl1 Na2 -89.2(5) 3_467 3_567
O3 Na2 Cl1 Na2 -1.13(19) 3_567 3_567
O3 Na2 Cl1 Na2 175.7(4) . 3_567
O2S Na2 Cl1 Na2 -110.5(6) 3_567 3_567
O8 Na2 Cl1 Na2 86.9(3) 2_675 3_567
O7 Na2 Cl1 Na2 85.0(2) 2_675 3_567
S1 Na2 Cl1 Na2 83.7(2) 2_675 3_567
Na1 Na2 Cl1 Na2 22.0(12) 3_567 3_567
Na2 Na2 Cl1 Na2 176.9(4) 4_657 3_567
O5S Na2 Cl1 Na2 93.9(4) 3_467 4_657
O3 Na2 Cl1 Na2 -178.0(4) 3_567 4_657
O3 Na2 Cl1 Na2 -1.13(19) . 4_657
O2S Na2 Cl1 Na2 72.7(4) 3_567 4_657
O8 Na2 Cl1 Na2 -89.9(3) 2_675 4_657
O7 Na2 Cl1 Na2 -91.9(3) 2_675 4_657
S1 Na2 Cl1 Na2 -93.2(2) 2_675 4_657
Na1 Na2 Cl1 Na2 -154.8(16) 3_567 4_657
Na2 Na2 Cl1 Na2 -176.9(4) 3_567 4_657
O5S Na2 Cl1 Na2 2.3(4) 3_467 2_665
O3 Na2 Cl1 Na2 90.4(3) 3_567 2_665
O3 Na2 Cl1 Na2 -92.7(3) . 2_665
O2S Na2 Cl1 Na2 -18.9(5) 3_567 2_665
O8 Na2 Cl1 Na2 178.5(3) 2_675 2_665
O7 Na2 Cl1 Na2 176.53(16) 2_675 2_665
S1 Na2 Cl1 Na2 175.24(13) 2_675 2_665
Na1 Na2 Cl1 Na2 113.6(14) 3_567 2_665
Na2 Na2 Cl1 Na2 -91.6(2) 4_657 2_665
Na2 Na2 Cl1 Na2 91.57(19) 3_567 2_665
O4 Na1 O2S Na2 53.0(3) . 4_657
O4 Na1 O2S Na2 -126.7(3) 2_565 4_657
O2S Na1 O2S Na2 136.2(3) 2_565 4_657
O8 Na1 O2S Na2 -122.2(10) 4_657 4_657
O8 Na1 O2S Na2 -29.3(3) 3_467 4_657
Na2 Na1 O2S Na2 174.8(2) 3_467 4_657
